data_2023244
loop_
_publ_author_name
'Seidel, R\"udiger W.'
'Kolev, Tsonko M.'

_publ_section_title
;
 Crystal structure of propane-1,3-diaminium squarate dihydrate
;
_journal_coeditor_code PK2708
_journal_issue 9
_journal_name_full 'Acta Crystallographica Section E Crystallographic Communications'
_journal_page_first 973
_journal_page_last 975
_journal_paper_doi 10.1107/S2056989024008235
_journal_volume 80
_journal_year 2024
_chemical_formula_iupac 'C3 H12 N2 2+, C4 O4 2-, 2H2 O'
_chemical_formula_moiety 'C3 H12 N2 2+, C4 O4 2-, 2(H2 O)'
_chemical_formula_sum 'C7 H16 N2 O6'
_chemical_formula_weight 224.22
_chemical_name_common
;
Propane-1,3-diaminium squarate dihydrate
;
_chemical_name_systematic
;
Propane-1,3-diaminium 3,4-dioxocyclobutene-1,2-diolate dihydrate
;
_space_group_crystal_system tetragonal
_space_group_IT_number 100
_space_group_name_Hall 'P 4 -2ab'
_space_group_name_H-M_alt 'P 4 b m'
_atom_sites_solution_hydrogens difmap
_atom_sites_solution_primary direct
_atom_sites_solution_secondary difmap
_audit_creation_method SHELXL-2019/3
_cell_angle_alpha 90
_cell_angle_beta 90
_cell_angle_gamma 90
_cell_formula_units_Z 2
_cell_length_a 11.2716(2)
_cell_length_b 11.2716(2)
_cell_length_c 4.33100(10)
_cell_measurement_reflns_used 5992
_cell_measurement_temperature 105(2)
_cell_measurement_theta_max 28.6740
_cell_measurement_theta_min 3.5970
_cell_volume 550.249(19)
_computing_cell_refinement
;
CrysAlisPro (Rigaku OD, 2023)
;
_computing_data_collection
;
CrysAlis system (Oxford Diffraction, 2009)
;
_computing_data_reduction
;
CrysAlisPro (Rigaku OD, 2023)
;
_computing_molecular_graphics
;
DIAMOND (Brandenburg, 2018)
;
_computing_publication_material
;
publCIF (Westrip, 2010)
;
_computing_structure_refinement
;
<i>SHELXL2019/3</i> (Sheldrick, 2015)
;
_computing_structure_solution
;
SHELXS97 (Sheldrick, 2008)
;
_diffrn_ambient_temperature 105(2)
_diffrn_detector 'CCD plate'
_diffrn_detector_area_resol_mean 8.4171
_diffrn_measured_fraction_theta_full 0.997
_diffrn_measured_fraction_theta_max 0.975
_diffrn_measurement_device 'four-circle diffractometer'
_diffrn_measurement_device_type 'Oxford Diffraction Xcalibur2'
_diffrn_measurement_method '\w scans'
_diffrn_radiation_type MoK\a
_diffrn_radiation_wavelength 0.71073
_diffrn_reflns_av_R_equivalents 0.0273
_diffrn_reflns_av_unetI/netI 0.0115
_diffrn_reflns_limit_h_max 15
_diffrn_reflns_limit_h_min -15
_diffrn_reflns_limit_k_max 14
_diffrn_reflns_limit_k_min -15
_diffrn_reflns_limit_l_max 5
_diffrn_reflns_limit_l_min -5
_diffrn_reflns_number 11463
_diffrn_reflns_theta_full 25.242
_diffrn_reflns_theta_max 28.857
_diffrn_reflns_theta_min 3.615
_diffrn_source 'fine-focus sealed X-ray tube'
_exptl_absorpt_coefficient_mu 0.118
_exptl_absorpt_correction_T_max 1.00000
_exptl_absorpt_correction_T_min 0.92833
_exptl_absorpt_correction_type multi-scan
_exptl_absorpt_process_details
;
[ABSPACK in CrysAlisPro (Rigaku OD, 2023)]
;
_exptl_crystal_colour colourless
_exptl_crystal_density_diffrn 1.353
_exptl_crystal_description block
_exptl_crystal_F_000 240
_exptl_crystal_size_max 0.230
_exptl_crystal_size_mid 0.160
_exptl_crystal_size_min 0.110
_refine_diff_density_max 0.379
_refine_diff_density_min -0.131
_refine_ls_abs_structure_details
;
Flack <i>x</i> determined using 298 quotients
[(<i>I</i>^+^)-(<i>I</i>^-^)]/[(<i>I</i>^+^)+(<i>I</i>^-^)]
(Parsons <i>et al.</i>,  2013)
;
_refine_ls_abs_structure_Flack 0.1(5)
_refine_ls_extinction_method none
_refine_ls_goodness_of_fit_ref 1.093
_refine_ls_hydrogen_treatment refxyz
_refine_ls_matrix_type full
_refine_ls_number_parameters 54
_refine_ls_number_reflns 745
_refine_ls_number_restraints 1
_refine_ls_restrained_S_all 1.092
_refine_ls_R_factor_all 0.0282
_refine_ls_R_factor_gt 0.0268
_refine_ls_shift/su_max 0.000
_refine_ls_shift/su_mean 0.000
_refine_ls_structure_factor_coef Fsqd
_refine_ls_weighting_details 'w=1/[\s^2^(Fo^2^)+(0.0450P)^2^+0.0625P] where P=(Fo^2^+2Fc^2^)/3'
_refine_ls_weighting_scheme calc
_refine_ls_wR_factor_gt 0.0690
_refine_ls_wR_factor_ref 0.0702
_reflns_number_gt 721
_reflns_number_total 745
_reflns_threshold_expression 'I > 2\s(I)'
_cod_data_source_file pk2708.cif
_cod_data_source_block I
_cod_original_cell_volume 550.25(2)
_cod_database_code 2023244
_shelx_space_group_comment
;
The symmetry employed for this shelxl refinement is uniquely defined
by the following loop, which should always be used as a source of
symmetry information in preference to the above space-group names.
They are only intended as comments.
;
_shelx_estimated_absorpt_t_min 0.973
_shelx_estimated_absorpt_t_max 0.987

loop_
_space_group_symop_operation_xyz
'x, y, z'
'-x, -y, z'
'-y, x, z'
'y, -x, z'
'x+1/2, -y+1/2, z'
'-x+1/2, y+1/2, z'
'-y+1/2, -x+1/2, z'
'y+1/2, x+1/2, z'

loop_
_atom_site_type_symbol
_atom_site_label
_atom_site_fract_x
_atom_site_fract_y
_atom_site_fract_z
_atom_site_U_iso_or_equiv
_atom_site_adp_type
_atom_site_calc_flag
_atom_site_occupancy
_atom_site_disorder_assembly
_atom_site_disorder_group
C C1 0.00512(11) 0.09200(10) 0.0161(4) 0.0143(3) Uani d 1 . .
C C2 0.42195(10) 0.07805(10) 0.5294(5) 0.0137(4) Uani d 1 . .
H H2 0.4703(15) 0.1281(16) 0.407(5) 0.016 Uiso d 1 . .
C C3 0.500000 0.000000 0.7310(7) 0.0129(5) Uani d 1 . .
H H3 0.5480(17) 0.0480(17) 0.851(6) 0.015 Uiso d 1 . .
N N1 0.34377(9) 0.15623(9) 0.7173(4) 0.0126(3) Uani d 1 . .
H H1A 0.3011(18) 0.1989(18) 0.601(7) 0.015 Uiso d 1 . .
H H1B 0.3902(15) 0.2026(15) 0.834(5) 0.015 Uiso d 1 . .
O O1 0.01160(8) 0.20294(8) 0.0165(3) 0.0188(3) Uani d 1 . .
O O2 0.21736(10) 0.28264(10) 0.2827(4) 0.0244(4) Uani d 1 . .
H H2A 0.1556(18) 0.2608(18) 0.191(5) 0.029 Uiso d 1 . .

loop_
_atom_site_aniso_label
_atom_site_aniso_U_11
_atom_site_aniso_U_22
_atom_site_aniso_U_33
_atom_site_aniso_U_12
_atom_site_aniso_U_13
_atom_site_aniso_U_23
C1 0.0114(5) 0.0119(6) 0.0196(5) 0.0002(4) -0.0025(5) 0.0017(7)
C2 0.0144(5) 0.0144(5) 0.0123(7) 0.0006(6) -0.0005(6) 0.0005(6)
C3 0.0132(7) 0.0132(7) 0.0124(11) 0.0005(9) 0.000 0.000
N1 0.0117(5) 0.0117(5) 0.0144(6) 0.0004(5) -0.0013(5) 0.0013(5)
O1 0.0149(4) 0.0098(4) 0.0316(5) -0.0004(3) -0.0064(5) 0.0014(5)
O2 0.0197(5) 0.0197(5) 0.0337(9) -0.0071(6) -0.0117(5) 0.0117(5)

loop_
_atom_type_symbol
_atom_type_description
_atom_type_scat_dispersion_real
_atom_type_scat_dispersion_imag
_atom_type_scat_source
C C 0.0033 0.0016 'International Tables Vol C Tables 4.2.6.8 and 6.1.1.4'
H H 0.0000 0.0000 'International Tables Vol C Tables 4.2.6.8 and 6.1.1.4'
N N 0.0061 0.0033 'International Tables Vol C Tables 4.2.6.8 and 6.1.1.4'
O O 0.0106 0.0060 'International Tables Vol C Tables 4.2.6.8 and 6.1.1.4'

loop_
_geom_angle_atom_site_label_1
_geom_angle_atom_site_label_2
_geom_angle_atom_site_label_3
_geom_angle_site_symmetry_1
_geom_angle_site_symmetry_3
_geom_angle
_geom_angle_publ_flag
O1 C1 C1 . 3 135.16(13) ?
O1 C1 C1 . 4 134.84(13) ?
C1 C1 C1 3 4 89.9990(10) ?
N1 C2 C3 . . 111.80(18) ?
N1 C2 H2 . . 107.1(11) ?
C3 C2 H2 . . 109.4(11) ?
N1 C2 H2 . 7 107.1(11) ?
C3 C2 H2 . 7 109.4(11) ?
H2 C2 H2 . 7 112(2) ?
C2 C3 C2 . 2_655 109.9(2) ?
C2 C3 H3 . . 108.8(8) ?
C2 C3 H3 2_655 . 108.8(8) ?
C2 C3 H3 . 2_655 108.8(8) ?
C2 C3 H3 2_655 2_655 108.8(8) ?
H3 C3 H3 . 2_655 112(3) ?
C2 N1 H1A . . 110(2) ?
C2 N1 H1B . . 108.0(11) ?
H1A N1 H1B . . 109.7(14) ?
C2 N1 H1B . 7 108.0(11) ?
H1A N1 H1B . 7 109.7(14) ?
H1B N1 H1B . 7 111(2) ?
H2A O2 H2A . 7 105(3) ?

loop_
_geom_bond_atom_site_label_1
_geom_bond_atom_site_label_2
_geom_bond_site_symmetry_2
_geom_bond_distance
_geom_bond_publ_flag
C1 O1 . 1.2527(14) ?
C1 C1 3 1.4687(15) ?
C1 C1 4 1.4687(15) ?
C2 N1 . 1.488(2) ?
C2 C3 . 1.520(3) ?
C2 H2 . 0.946(19) ?
C2 H2 7 0.946(19) ?
C3 H3 . 0.92(3) ?
C3 H3 2_655 0.92(3) ?
N1 H1A . 0.85(3) ?
N1 H1B . 0.896(19) ?
N1 H1B 7 0.896(19) ?
O2 H2A . 0.84(2) ?
O2 H2A 7 0.84(2) ?

loop_
_geom_hbond_atom_site_label_D
_geom_hbond_atom_site_label_H
_geom_hbond_atom_site_label_A
_geom_hbond_site_symmetry_A
_geom_hbond_distance_DH
_geom_hbond_distance_HA
_geom_hbond_distance_DA
_geom_hbond_angle_DHA
_geom_hbond_publ_flag
C2 H2 O1 5 0.946(19) 2.590(19) 3.4712(18) 155.1(14) ?
N1 H1A O2 . 0.85(3) 1.92(3) 2.758(2) 171(3) yes
N1 H1B O1 5_556 0.896(19) 1.905(18) 2.7887(12) 168.4(17) yes
O2 H2A O1 . 0.84(2) 1.91(2) 2.7413(13) 175(2) yes

loop_
_geom_torsion_atom_site_label_1
_geom_torsion_atom_site_label_2
_geom_torsion_atom_site_label_3
_geom_torsion_atom_site_label_4
_geom_torsion_site_symmetry_1
_geom_torsion_site_symmetry_2
_geom_torsion_site_symmetry_3
_geom_torsion_site_symmetry_4
_geom_torsion
_geom_torsion_publ_flag
N1 C2 C3 C2 . . . 2_655 180.000000 ?
